data_7717876
loop_
_publ_author_name
'Goyal, Manu'
'Negi, Chandrakala'
'Garg, Nitish Kumar'
'Jain, Shalender'
'Singh, Sanjay'

_publ_section_title
;
 Reactions of chalcogens and borane with phosphazane macrocycles assembled
 from diethanolamine and P2N2 building blocks
;
_journal_name_full 'Dalton Transactions'
_journal_paper_doi 10.1039/D4DT03229B
_journal_year 2025
_chemical_formula_moiety 'C26 H58 N6 O4 P4 '
_chemical_formula_sum 'C26 H58 N6 O4 P4'
_chemical_formula_weight 642.66
_space_group_crystal_system monoclinic
_space_group_IT_number 14
_space_group_name_Hall '-P 2ybc'
_space_group_name_H-M_alt 'P 1 21/c 1'
_atom_sites_solution_hydrogens geom
_atom_sites_solution_primary direct
_atom_sites_solution_secondary difmap
_audit_creation_date 2012-04-14
_audit_creation_method
;
  Olex2 1.1
  (compiled 2011.11.01 svn.r2039, GUI svn.r3906)
;
_audit_update_record
;
2024-11-18 deposited with the CCDC.	2025-01-21 downloaded from the CCDC.
;
_cell_angle_alpha 90.00
_cell_angle_beta 126.539(2)
_cell_angle_gamma 90.00
_cell_formula_units_Z 2
_cell_length_a 9.4422(16)
_cell_length_b 18.041(3)
_cell_length_c 12.769(2)
_cell_measurement_reflns_used 5963
_cell_measurement_temperature 100.00
_cell_measurement_theta_max 29.161
_cell_measurement_theta_min 2.685
_cell_volume 1747.6(5)
_computing_data_reduction 'SAINT v7.68A (Bruker, 2009)'
_computing_molecular_graphics
;
O. V. Dolomanov, L. J. Bourhis, R. J. Gildea, J. A. K. Howard and H. Puschmann,
OLEX2: a complete structure solution, refinement and analysis program.
J. Appl. Cryst. (2009). 42, 339-341.
;
_computing_publication_material
;
O. V. Dolomanov, L. J. Bourhis, R. J. Gildea, J. A. K. Howard and H. Puschmann,
OLEX2: a complete structure solution, refinement and analysis program.
J. Appl. Cryst. (2009). 42, 339-341.
;
_computing_structure_refinement
;
SHELXL, G.M. Sheldrick, Acta Cryst.
2008). A64, 112-122
;
_computing_structure_solution
;
SHELXS, G.M. Sheldrick, Acta Cryst.
(2008). A64, 112-122
;
_diffrn_ambient_temperature 100.00
_diffrn_measured_fraction_theta_full 0.985
_diffrn_measured_fraction_theta_max 0.985
_diffrn_measurement_device_type 'Bruker APEX-II CCD'
_diffrn_measurement_method '\f and \w scans'
_diffrn_radiation_monochromator graphite
_diffrn_radiation_type 'MO K\a'
_diffrn_radiation_wavelength 0.71073
_diffrn_reflns_av_R_equivalents 0.0334
_diffrn_reflns_av_unetI/netI 0.0353
_diffrn_reflns_limit_h_max 11
_diffrn_reflns_limit_h_min -11
_diffrn_reflns_limit_k_max 19
_diffrn_reflns_limit_k_min -21
_diffrn_reflns_limit_l_max 15
_diffrn_reflns_limit_l_min -15
_diffrn_reflns_number 7398
_diffrn_reflns_theta_full 25.03
_diffrn_reflns_theta_max 25.03
_diffrn_reflns_theta_min 2.26
_diffrn_source 'fine-focus sealed tube'
_diffrn_source_current 30.0
_diffrn_source_power 1.5
_diffrn_source_voltage 50.0
_exptl_absorpt_coefficient_mu 0.255
_exptl_absorpt_correction_T_max 0.7458
_exptl_absorpt_correction_T_min 0.5640
_exptl_absorpt_correction_type multi-scan
_exptl_absorpt_process_details
;
SADABS-2008/1 (Bruker,2008) was used for absorption correction.
R(int) was 0.0642 before and 0.0457 after correction.
The Ratio of minimum to maximum transmission is 0.7562.
The \l/2 correction factor is 0.0015.
;
_exptl_crystal_colour 'clear light colourless'
_exptl_crystal_colour_lustre clear
_exptl_crystal_colour_modifier light
_exptl_crystal_colour_primary colourless
_exptl_crystal_density_diffrn 1.225
_exptl_crystal_density_method 'not measured'
_exptl_crystal_description needle
_exptl_crystal_F_000 696.0
_exptl_crystal_size_max 0.4
_exptl_crystal_size_mid 0.2
_exptl_crystal_size_min 0.2
_refine_diff_density_max 0.892
_refine_diff_density_min -0.486
_refine_diff_density_rms 0.116
_refine_ls_extinction_method none
_refine_ls_goodness_of_fit_ref 1.098
_refine_ls_hydrogen_treatment constr
_refine_ls_matrix_type full
_refine_ls_number_parameters 188
_refine_ls_number_reflns 3039
_refine_ls_number_restraints 0
_refine_ls_restrained_S_all 1.098
_refine_ls_R_factor_all 0.0682
_refine_ls_R_factor_gt 0.0636
_refine_ls_shift/su_max 0.000
_refine_ls_shift/su_mean 0.000
_refine_ls_structure_factor_coef Fsqd
_refine_ls_weighting_details 'calc w=1/[\s^2^(Fo^2^)+(0.0684P)^2^+7.9961P] where P=(Fo^2^+2Fc^2^)/3'
_refine_ls_weighting_scheme calc
_refine_ls_wR_factor_gt 0.1891
_refine_ls_wR_factor_ref 0.1919
_reflns_number_gt 2736
_reflns_number_total 3039
_reflns_threshold_expression >2sigma(I)
_cod_data_source_file d4dt03229b2.cif
_cod_data_source_block compound_1
_cod_original_formula_sum 'C26 H58 N6 O4 P4 '
_cod_database_code 7717876

loop_
_space_group_symop_id
_space_group_symop_operation_xyz
1 'x, y, z'
2 '-x, y+1/2, -z+1/2'
3 '-x, -y, -z'
4 'x, -y-1/2, z-1/2'

loop_
_atom_site_label
_atom_site_type_symbol
_atom_site_fract_x
_atom_site_fract_y
_atom_site_fract_z
_atom_site_U_iso_or_equiv
_atom_site_adp_type
_atom_site_occupancy
_atom_site_symmetry_multiplicity
_atom_site_calc_flag
_atom_site_refinement_flags
_atom_site_disorder_assembly
_atom_site_disorder_group
P1 P 0.19133(13) 0.31319(6) 0.82640(9) 0.0200(3) Uani 1 1 d . . .
P2 P -0.05492(13) 0.40340(6) 0.66172(9) 0.0210(3) Uani 1 1 d . . .
O1 O 0.3086(3) 0.32048(16) 0.9846(2) 0.0222(6) Uani 1 1 d . . .
N1 N 0.1730(4) 0.40136(19) 0.7655(3) 0.0209(7) Uani 1 1 d . . .
O2 O -0.1214(4) 0.47662(16) 0.6950(3) 0.0240(7) Uani 1 1 d . . .
C1 C -0.1603(5) 0.2780(2) 0.7364(4) 0.0255(9) Uani 1 1 d . . .
N2 N -0.0243(4) 0.33237(19) 0.7645(3) 0.0216(7) Uani 1 1 d . . .
N3 N -0.3065(4) 0.58466(19) 0.7601(3) 0.0202(7) Uani 1 1 d . . .
C3 C 0.3418(5) 0.3558(2) 1.1806(4) 0.0215(9) Uani 1 1 d . . .
H3A H 0.2762 0.3106 1.1723 0.026 Uiso 1 1 calc R . .
H3B H 0.4692 0.3439 1.2364 0.026 Uiso 1 1 calc R . .
C4 C -0.1200(5) 0.5824(2) 0.8119(4) 0.0217(9) Uani 1 1 d . . .
H4A H -0.0492 0.6060 0.8990 0.026 Uiso 1 1 calc R . .
H4B H -0.1044 0.6122 0.7543 0.026 Uiso 1 1 calc R . .
C5 C -0.4205(6) 0.5918(3) 0.6167(4) 0.0271(10) Uani 1 1 d . . .
H5A H -0.5444 0.5882 0.5833 0.041 Uiso 1 1 calc R . .
H5B H -0.3930 0.5521 0.5791 0.041 Uiso 1 1 calc R . .
H5C H -0.3996 0.6400 0.5925 0.041 Uiso 1 1 calc R . .
C6 C -0.3080(6) 0.3200(3) 0.7270(5) 0.0332(11) Uani 1 1 d . . .
H6A H -0.2623 0.3420 0.8118 0.050 Uiso 1 1 calc R . .
H6B H -0.4039 0.2856 0.7017 0.050 Uiso 1 1 calc R . .
H6C H -0.3527 0.3593 0.6614 0.050 Uiso 1 1 calc R . .
C7 C 0.2542(6) 0.5174(2) 0.7183(4) 0.0295(10) Uani 1 1 d . . .
H7A H 0.1320 0.5259 0.6425 0.044 Uiso 1 1 calc R . .
H7B H 0.3344 0.5412 0.7037 0.044 Uiso 1 1 calc R . .
H7C H 0.2724 0.5387 0.7961 0.044 Uiso 1 1 calc R . .
C8 C -0.0753(6) 0.2230(3) 0.8501(4) 0.0318(10) Uani 1 1 d . . .
H8A H 0.0207 0.1966 0.8570 0.048 Uiso 1 1 calc R . .
H8B H -0.1640 0.1873 0.8348 0.048 Uiso 1 1 calc R . .
H8C H -0.0282 0.2499 0.9314 0.048 Uiso 1 1 calc R . .
C9 C 0.2613(6) 0.4004(3) 0.6166(4) 0.0307(10) Uani 1 1 d . . .
H9A H 0.2789 0.3466 0.6284 0.046 Uiso 1 1 calc R . .
H9B H 0.3454 0.4216 0.6037 0.046 Uiso 1 1 calc R . .
H9C H 0.1408 0.4108 0.5401 0.046 Uiso 1 1 calc R . .
C10 C 0.2907(5) 0.4348(2) 0.7376(4) 0.0235(9) Uani 1 1 d . . .
C11 C -0.0491(5) 0.5055(2) 0.8236(4) 0.0241(9) Uani 1 1 d . . .
H11A H 0.0811 0.5072 0.8763 0.029 Uiso 1 1 calc R . .
H11B H -0.0817 0.4726 0.8682 0.029 Uiso 1 1 calc R . .
C12 C 0.4812(5) 0.4207(3) 0.8558(4) 0.0264(9) Uani 1 1 d . . .
H12A H 0.4992 0.4408 0.9342 0.040 Uiso 1 1 calc R . .
H12B H 0.5620 0.4450 0.8423 0.040 Uiso 1 1 calc R . .
H12C H 0.5042 0.3673 0.8665 0.040 Uiso 1 1 calc R . .
C13 C -0.2358(6) 0.2360(3) 0.6083(4) 0.0323(11) Uani 1 1 d . . .
H13A H -0.2946 0.2711 0.5354 0.048 Uiso 1 1 calc R . .
H13B H -0.3209 0.1990 0.5950 0.048 Uiso 1 1 calc R . .
H13C H -0.1397 0.2113 0.6130 0.048 Uiso 1 1 calc R . .
C14 C 0.2844(5) 0.3806(2) 1.0471(4) 0.0227(9) Uani 1 1 d . . .
H14A H 0.1589 0.3955 0.9933 0.027 Uiso 1 1 calc R . .
H14B H 0.3553 0.4239 1.0561 0.027 Uiso 1 1 calc R . .

loop_
_atom_site_aniso_label
_atom_site_aniso_U_11
_atom_site_aniso_U_22
_atom_site_aniso_U_33
_atom_site_aniso_U_23
_atom_site_aniso_U_13
_atom_site_aniso_U_12
P1 0.0156(5) 0.0254(6) 0.0126(5) -0.0004(4) 0.0050(4) 0.0022(4)
P2 0.0152(5) 0.0271(6) 0.0124(5) 0.0003(4) 0.0037(4) 0.0028(4)
O1 0.0168(13) 0.0287(15) 0.0121(13) 0.0006(11) 0.0038(11) 0.0044(12)
N1 0.0141(16) 0.0295(18) 0.0116(15) 0.0018(13) 0.0035(14) 0.0032(14)
O2 0.0173(14) 0.0304(16) 0.0146(13) 0.0012(11) 0.0042(12) 0.0061(12)
C1 0.020(2) 0.029(2) 0.021(2) -0.0017(17) 0.0080(18) -0.0034(17)
N2 0.0142(16) 0.0258(18) 0.0148(16) 0.0007(13) 0.0032(14) 0.0011(14)
N3 0.0145(16) 0.0266(18) 0.0104(16) 0.0008(13) 0.0026(14) 0.0019(13)
C3 0.0158(19) 0.028(2) 0.0144(19) 0.0036(16) 0.0054(16) 0.0036(16)
C4 0.0148(19) 0.027(2) 0.0163(19) -0.0001(16) 0.0054(16) 0.0012(16)
C5 0.022(2) 0.037(2) 0.0123(19) -0.0008(17) 0.0044(17) 0.0036(18)
C6 0.024(2) 0.035(3) 0.040(3) 0.000(2) 0.019(2) 0.0002(19)
C7 0.026(2) 0.034(2) 0.026(2) 0.0039(18) 0.0136(19) -0.0015(19)
C8 0.028(2) 0.033(2) 0.027(2) 0.0032(19) 0.012(2) -0.0029(19)
C9 0.031(2) 0.041(3) 0.019(2) -0.0005(18) 0.015(2) 0.003(2)
C10 0.021(2) 0.032(2) 0.0146(19) -0.0011(16) 0.0088(17) 0.0003(17)
C11 0.018(2) 0.032(2) 0.0134(18) 0.0019(16) 0.0046(16) 0.0050(17)
C12 0.019(2) 0.037(2) 0.017(2) 0.0001(17) 0.0075(18) 0.0009(18)
C13 0.024(2) 0.035(3) 0.023(2) -0.0066(19) 0.0065(19) -0.0030(19)
C14 0.021(2) 0.025(2) 0.0143(19) 0.0005(16) 0.0067(17) 0.0030(16)

loop_
_atom_type_symbol
_atom_type_description
_atom_type_scat_dispersion_real
_atom_type_scat_dispersion_imag
_atom_type_scat_source
C C 0.0033 0.0016 'International Tables Vol C Tables 4.2.6.8 and 6.1.1.4'
H H 0.0000 0.0000 'International Tables Vol C Tables 4.2.6.8 and 6.1.1.4'
N N 0.0061 0.0033 'International Tables Vol C Tables 4.2.6.8 and 6.1.1.4'
O O 0.0106 0.0060 'International Tables Vol C Tables 4.2.6.8 and 6.1.1.4'
P P 0.1023 0.0942 'International Tables Vol C Tables 4.2.6.8 and 6.1.1.4'

loop_
_geom_angle_atom_site_label_1
_geom_angle_atom_site_label_2
_geom_angle_atom_site_label_3
_geom_angle
_geom_angle_site_symmetry_1
_geom_angle_site_symmetry_3
_geom_angle_publ_flag
O1 P1 P2 125.20(11) . . ?
O1 P1 N1 107.13(16) . . ?
O1 P1 N2 107.29(16) . . ?
N1 P1 P2 41.81(11) . . ?
N2 P1 P2 41.80(12) . . ?
N2 P1 N1 80.50(17) . . ?
N1 P2 P1 41.91(12) . . ?
N1 P2 N2 80.42(16) . . ?
O2 P2 P1 126.94(11) . . ?
O2 P2 N1 108.38(16) . . ?
O2 P2 N2 108.65(17) . . ?
N2 P2 P1 41.61(11) . . ?
C14 O1 P1 122.1(2) . . ?
P2 N1 P1 96.29(18) . . ?
C10 N1 P1 126.3(3) . . ?
C10 N1 P2 125.2(3) . . ?
C11 O2 P2 126.5(2) . . ?
N2 C1 C6 108.1(4) . . ?
N2 C1 C8 108.1(3) . . ?
N2 C1 C13 111.7(4) . . ?
C6 C1 C8 109.5(4) . . ?
C6 C1 C13 109.7(4) . . ?
C8 C1 C13 109.8(4) . . ?
P1 N2 P2 96.59(18) . . ?
C1 N2 P1 126.5(3) . . ?
C1 N2 P2 125.3(3) . . ?
C3 N3 C4 111.7(3) 3_567 . ?
C3 N3 C5 110.8(3) 3_567 . ?
C4 N3 C5 110.7(3) . . ?
N3 C3 C14 109.0(3) 3_567 . ?
N3 C4 C11 114.4(3) . . ?
N1 C10 C7 107.9(3) . . ?
N1 C10 C9 111.5(3) . . ?
N1 C10 C12 107.7(3) . . ?
C7 C10 C9 110.3(4) . . ?
C7 C10 C12 110.1(4) . . ?
C9 C10 C12 109.2(4) . . ?
O2 C11 C4 109.7(3) . . ?
O1 C14 C3 109.4(3) . . ?

loop_
_geom_bond_atom_site_label_1
_geom_bond_atom_site_label_2
_geom_bond_distance
_geom_bond_site_symmetry_2
_geom_bond_publ_flag
P1 P2 2.5797(14) . ?
P1 O1 1.631(3) . ?
P1 N1 1.733(4) . ?
P1 N2 1.724(3) . ?
P2 N1 1.730(3) . ?
P2 O2 1.624(3) . ?
P2 N2 1.731(4) . ?
O1 C14 1.443(5) . ?
N1 C10 1.482(5) . ?
O2 C11 1.449(5) . ?
C1 N2 1.480(5) . ?
C1 C6 1.528(6) . ?
C1 C8 1.533(6) . ?
C1 C13 1.539(6) . ?
N3 C3 1.462(5) 3_567 ?
N3 C4 1.468(5) . ?
N3 C5 1.477(5) . ?
C3 N3 1.462(5) 3_567 ?
C3 C14 1.517(5) . ?
C4 C11 1.509(6) . ?
C7 C10 1.518(6) . ?
C9 C10 1.529(6) . ?
C10 C12 1.531(5) . ?
